data_7700995
loop_
_publ_author_name
'Baltrun, Marc'
'Watt, Fabian A.'
'Schoch, Roland'
'W\"olper, Christoph'
'Neuba, Adam G.'
'Hohloch, Stephan'

_publ_section_title
;
 A new bis-phenolate mesoionic carbene ligand for early transition metal
 chemistry.
;
_journal_issue 39
_journal_name_full 'Dalton transactions (Cambridge, England : 2003)'
_journal_page_first 14611
_journal_page_last 14625
_journal_paper_doi 10.1039/c9dt03099a
_journal_volume 48
_journal_year 2019
_chemical_formula_moiety 'C40 H57 N5 O2 Ti'
_chemical_formula_sum 'C40 H57 N5 O2 Ti'
_chemical_formula_weight 687.80
_space_group_crystal_system monoclinic
_space_group_IT_number 14
_space_group_name_Hall '-P 2yn'
_space_group_name_H-M_alt 'P 1 21/n 1'
_symmetry_space_group_name_Hall '-P 2yn'
_symmetry_space_group_name_H-M 'P 1 21/n 1'
_atom_sites_solution_hydrogens geom
_atom_sites_solution_primary dual
_audit_creation_date 2019-03-15
_audit_creation_method
;
Olex2 1.2
(compiled 2018.05.29 svn.r3508 for OlexSys, GUI svn.r5506)
;
_audit_update_record
;
2019-06-07 deposited with the CCDC.    2019-08-19 downloaded from the CCDC.
;
_cell_angle_alpha 90
_cell_angle_beta 90.800(6)
_cell_angle_gamma 90
_cell_formula_units_Z 4
_cell_length_a 9.374(3)
_cell_length_b 16.810(5)
_cell_length_c 25.014(8)
_cell_measurement_reflns_used 4175
_cell_measurement_temperature 130(2)
_cell_measurement_theta_max 24.99
_cell_measurement_theta_min 2.46
_cell_volume 3941(2)
_computing_cell_refinement 'Bruker ApexIII suite, 2019'
_computing_data_collection 'Bruker ApexIII suite, 2019'
_computing_data_reduction 'Bruker ApexIII suite, 2019'
_computing_molecular_graphics 'Olex2 (Dolomanov et al., 2009)'
_computing_publication_material 'Olex2 (Dolomanov et al., 2009)'
_computing_structure_refinement 'XL (Sheldrick, 2008)'
_computing_structure_solution 'XT (Sheldrick, 2015)'
_diffrn_ambient_temperature 130(2)
_diffrn_measured_fraction_theta_full 0.996
_diffrn_measured_fraction_theta_max 0.996
_diffrn_measurement_device_type 'Bruker Smart AXS'
_diffrn_measurement_method 'omega scans'
_diffrn_radiation_type MoK\a
_diffrn_radiation_wavelength 0.71073
_diffrn_reflns_av_R_equivalents 0.0976
_diffrn_reflns_av_unetI/netI 0.0918
_diffrn_reflns_Laue_measured_fraction_full 0.996
_diffrn_reflns_Laue_measured_fraction_max 0.996
_diffrn_reflns_limit_h_max 10
_diffrn_reflns_limit_h_min -11
_diffrn_reflns_limit_k_max 19
_diffrn_reflns_limit_k_min -19
_diffrn_reflns_limit_l_max 29
_diffrn_reflns_limit_l_min -28
_diffrn_reflns_number 26363
_diffrn_reflns_point_group_measured_fraction_full 0.996
_diffrn_reflns_point_group_measured_fraction_max 0.996
_diffrn_reflns_theta_full 24.998
_diffrn_reflns_theta_max 24.998
_diffrn_reflns_theta_min 1.460
_exptl_absorpt_coefficient_mu 0.256
_exptl_absorpt_correction_T_max 1
_exptl_absorpt_correction_T_min 0.542117
_exptl_absorpt_correction_type multi-scan
_exptl_absorpt_process_details
;
SADABS v.2.10 (Bruker,2003) was used for absorption correction.
R(int) was 0.1272 before and 0.0462 after correction.
The Ratio of minimum to maximum transmission is 0.5421.
The \l/2 correction factor is 0.0015.
;
_exptl_crystal_colour yellow
_exptl_crystal_density_diffrn 1.159
_exptl_crystal_description block
_exptl_crystal_F_000 1480
_exptl_crystal_size_max 0.42
_exptl_crystal_size_mid 0.32
_exptl_crystal_size_min 0.15
_refine_diff_density_max 1.097
_refine_diff_density_min -0.660
_refine_diff_density_rms 0.088
_refine_ls_extinction_method none
_refine_ls_goodness_of_fit_ref 1.069
_refine_ls_hydrogen_treatment constr
_refine_ls_matrix_type full
_refine_ls_number_parameters 450
_refine_ls_number_reflns 6902
_refine_ls_number_restraints 12
_refine_ls_restrained_S_all 1.083
_refine_ls_R_factor_all 0.1504
_refine_ls_R_factor_gt 0.0899
_refine_ls_shift/su_max 0.000
_refine_ls_shift/su_mean 0.000
_refine_ls_structure_factor_coef Fsqd
_refine_ls_weighting_details 'w=1/[\s^2^(Fo^2^)+(0.0851P)^2^+15.4015P] where P=(Fo^2^+2Fc^2^)/3'
_refine_ls_weighting_scheme calc
_refine_ls_wR_factor_gt 0.2126
_refine_ls_wR_factor_ref 0.2468
_reflns_Friedel_coverage 0.000
_reflns_number_gt 4175
_reflns_number_total 6902
_reflns_threshold_expression 'I > 2\s(I)'
_cod_data_source_file c9dt03099a2.cif
_cod_data_source_block sh_0167m
_cod_depositor_comments 'Adding full bibliography for 7700989--7700996.cif.'
_cod_database_code 7700995
_shelx_shelxl_version_number 2017/1
_shelx_space_group_comment
;
The symmetry employed for this shelxl refinement is uniquely defined
by the following loop, which should always be used as a source of
symmetry information in preference to the above space-group names.
They are only intended as comments.
;
_exptl_absorpt_special_details 'Blessing, 1995'
_olex2_refinement_description
;
1. Fixed Uiso
 At 1.2 times of:
  All C(H) groups
 At 1.5 times of:
  All C(H,H,H) groups
2. Shared sites
{N1, C2A}
{N1A, C2}
3. Uiso/Uaniso restraints and constraints
Uanis(C26) \\sim Ueq, Uanis(C42) \\sim Ueq: with sigma of 0.005 and sigma for
terminal atoms of 0.01
Uiso(N1) = Uiso(C2A)
Uiso(N1A) = Uiso(C2)
4. Others
 Sof(C61B)=Sof(H61D)=Sof(H61E)=Sof(H61F)=1-FVAR(1)
 Sof(C61A)=Sof(H61A)=Sof(H61B)=Sof(H61C)=FVAR(1)
 Fixed Sof: N1(0.5) C2A(0.5) C2(0.5) N1A(0.5)
5.a Aromatic/amide H refined with riding coordinates:
 C6(H6), C8(H8), C14(H14), C104(H104), C12(H12), C100(H100), C103(H103),
 C102(H102), C101(H101)
5.b Idealised Me refined as rotating group:
 C22(H22A,H22B,H22C), C24(H24A,H24B,H24C), C23(H23A,H23B,H23C), C31(H31A,H31B,
 H31C), C20(H20A,H20B,H20C), C18(H18A,H18B,H18C), C19(H19A,H19B,H19C), C30(H30A,
 H30B,H30C), C32(H32A,H32B,H32C), C41(H41A,H41B,H41C), C43(H43A,H43B,H43C),
 C28(H28A,H28B,H28C), C27(H27A,H27B,H27C), C61A(H61A,H61B,H61C), C61B(H61D,H61E,
 H61F), C42(H42A,H42B,H42C), C26(H26A,H26B,H26C)
;
_olex2_submission_special_instructions 'No special instructions were received'

loop_
_space_group_symop_operation_xyz
'x, y, z'
'-x+1/2, y+1/2, -z+1/2'
'-x, -y, -z'
'x-1/2, -y-1/2, z-1/2'

loop_
_atom_site_label
_atom_site_type_symbol
_atom_site_fract_x
_atom_site_fract_y
_atom_site_fract_z
_atom_site_U_iso_or_equiv
_atom_site_adp_type
_atom_site_occupancy
_atom_site_site_symmetry_order
_atom_site_calc_flag
_atom_site_refinement_flags_posn
_atom_site_refinement_flags_adp
_atom_site_refinement_flags_occupancy
_atom_site_disorder_assembly
_atom_site_disorder_group
Ti1 Ti 0.58177(11) 0.34276(6) 0.64223(4) 0.0250(3) Uani 1 1 d . . . . .
O1 O 0.7037(4) 0.4341(2) 0.62448(14) 0.0271(9) Uani 1 1 d . . . . .
O2 O 0.4904(4) 0.2537(2) 0.60548(14) 0.0300(9) Uani 1 1 d . . . . .
N100 N 0.7732(5) 0.2700(3) 0.66308(18) 0.0271(11) Uani 1 1 d . . . . .
N3 N 0.3480(5) 0.5030(3) 0.54107(18) 0.0351(12) Uani 1 1 d . . . . .
N40 N 0.5058(5) 0.3606(3) 0.70155(18) 0.0289(11) Uani 1 1 d . . . . .
N2 N 0.2777(5) 0.4371(3) 0.52822(19) 0.0363(12) Uani 1 1 d . . . . .
C10 C 0.6745(6) 0.5121(3) 0.6243(2) 0.0241(12) Uani 1 1 d . . . . .
C1 C 0.4384(6) 0.4059(3) 0.5921(2) 0.0269(13) Uani 1 1 d . . . . .
C5 C 0.5458(6) 0.5415(3) 0.6022(2) 0.0251(12) Uani 1 1 d . . . . .
C9 C 0.7755(6) 0.5679(3) 0.6436(2) 0.0260(12) Uani 1 1 d . . . . .
C11 C 0.2845(6) 0.2959(3) 0.5553(2) 0.0287(13) Uani 1 1 d . . . . .
C21 C 0.9224(6) 0.5405(3) 0.6650(2) 0.0312(13) Uani 1 1 d . . . . .
C16 C 0.3681(6) 0.2371(3) 0.5804(2) 0.0289(13) Uani 1 1 d . . . . .
C7 C 0.6070(6) 0.6777(3) 0.6238(2) 0.0304(14) Uani 1 1 d . . . . .
C6 C 0.5130(6) 0.6223(3) 0.6033(2) 0.0285(13) Uani 1 1 d . . . . .
H6 H 0.425175 0.639215 0.589755 0.034 Uiso 1 1 calc R . . . .
C8 C 0.7376(6) 0.6482(3) 0.6433(2) 0.0313(13) Uani 1 1 d . . . . .
H8 H 0.803261 0.684528 0.657052 0.038 Uiso 1 1 calc R . . . .
C15 C 0.3182(6) 0.1567(4) 0.5776(2) 0.0337(14) Uani 1 1 d . . . . .
C29 C 0.3994(7) 0.0895(4) 0.6066(2) 0.0386(15) Uani 1 1 d . . . . .
C14 C 0.1945(7) 0.1415(4) 0.5483(2) 0.0410(16) Uani 1 1 d . . . . .
H14 H 0.163699 0.088961 0.545905 0.049 Uiso 1 1 calc R . . . .
C40 C 0.4279(7) 0.3876(4) 0.7482(3) 0.0424(16) Uani 1 1 d . . . . .
C22 C 1.0041(6) 0.4990(4) 0.6199(2) 0.0383(15) Uani 1 1 d . . . . .
H22A H 0.949659 0.454431 0.606941 0.058 Uiso 1 1 calc GR . . . .
H22B H 1.094690 0.480806 0.633389 0.058 Uiso 1 1 calc GR . . . .
H22C H 1.018762 0.535904 0.591191 0.058 Uiso 1 1 calc GR . . . .
C104 C 0.9040(7) 0.2800(4) 0.6437(3) 0.0420(16) Uani 1 1 d . . . . .
H104 H 0.917853 0.318828 0.617814 0.050 Uiso 1 1 calc R . . . .
C24 C 0.9030(7) 0.4845(4) 0.7126(2) 0.0375(15) Uani 1 1 d . . . . .
H24A H 0.861155 0.513214 0.741572 0.056 Uiso 1 1 calc GR . . . .
H24B H 0.994197 0.463889 0.723733 0.056 Uiso 1 1 calc GR . . . .
H24C H 0.841608 0.441284 0.702258 0.056 Uiso 1 1 calc GR . . . .
C17 C 0.5636(7) 0.7652(3) 0.6254(2) 0.0369(15) Uani 1 1 d . . . . .
C13 C 0.1132(7) 0.1993(4) 0.5222(2) 0.0435(17) Uani 1 1 d . . . . .
C12 C 0.1607(7) 0.2766(4) 0.5273(2) 0.0408(16) Uani 1 1 d . . . . .
H12 H 0.107731 0.317209 0.511448 0.049 Uiso 1 1 calc R . . . .
C23 C 1.0147(6) 0.6099(4) 0.6836(3) 0.0414(16) Uani 1 1 d . . . . .
H23A H 1.028859 0.645896 0.654337 0.062 Uiso 1 1 calc GR . . . .
H23B H 1.105338 0.590360 0.696133 0.062 Uiso 1 1 calc GR . . . .
H23C H 0.967965 0.637397 0.712108 0.062 Uiso 1 1 calc GR . . . .
C31 C 0.4046(7) 0.1075(4) 0.6664(3) 0.0462(17) Uani 1 1 d . . . . .
H31A H 0.309964 0.105108 0.680482 0.069 Uiso 1 1 calc GR . . . .
H31B H 0.443242 0.159796 0.672079 0.069 Uiso 1 1 calc GR . . . .
H31C H 0.463976 0.069027 0.684300 0.069 Uiso 1 1 calc GR . . . .
C20 C 0.6720(7) 0.8170(4) 0.6543(3) 0.0526(19) Uani 1 1 d . . . . .
H20A H 0.684009 0.798621 0.690368 0.079 Uiso 1 1 calc GR . . . .
H20B H 0.639030 0.871076 0.654455 0.079 Uiso 1 1 calc GR . . . .
H20C H 0.761574 0.814150 0.636239 0.079 Uiso 1 1 calc GR . . . .
C18 C 0.4210(7) 0.7739(4) 0.6548(3) 0.0515(18) Uani 1 1 d . . . . .
H18A H 0.431624 0.753860 0.690621 0.077 Uiso 1 1 calc GR . . . .
H18B H 0.348371 0.744109 0.636226 0.077 Uiso 1 1 calc GR . . . .
H18C H 0.394290 0.828949 0.655990 0.077 Uiso 1 1 calc GR . . . .
C100 C 0.7584(8) 0.2132(4) 0.7011(3) 0.0520(19) Uani 1 1 d . . . . .
H100 H 0.669549 0.207407 0.716768 0.062 Uiso 1 1 calc R . . . .
C19 C 0.5449(8) 0.7959(4) 0.5684(3) 0.0517(19) Uani 1 1 d . . . . .
H19A H 0.517123 0.850817 0.569155 0.077 Uiso 1 1 calc GR . . . .
H19B H 0.472381 0.765368 0.550232 0.077 Uiso 1 1 calc GR . . . .
H19C H 0.633309 0.790685 0.549783 0.077 Uiso 1 1 calc GR . . . .
C30 C 0.5510(7) 0.0829(4) 0.5843(3) 0.0553(19) Uani 1 1 d . . . . .
H30A H 0.601221 0.131852 0.590507 0.083 Uiso 1 1 calc GR . . . .
H30B H 0.545759 0.072395 0.546635 0.083 Uiso 1 1 calc GR . . . .
H30C H 0.600772 0.040176 0.602005 0.083 Uiso 1 1 calc GR . . . .
C32 C 0.3273(8) 0.0091(4) 0.5991(3) 0.059(2) Uani 1 1 d . . . . .
H32A H 0.379747 -0.030710 0.618573 0.089 Uiso 1 1 calc GR . . . .
H32B H 0.324997 -0.004354 0.561779 0.089 Uiso 1 1 calc GR . . . .
H32C H 0.231587 0.011726 0.612140 0.089 Uiso 1 1 calc GR . . . .
C103 C 1.0182(8) 0.2355(4) 0.6602(3) 0.057(2) Uani 1 1 d . . . . .
H103 H 1.108240 0.245469 0.646521 0.069 Uiso 1 1 calc R . . . .
C102 C 0.9992(8) 0.1759(4) 0.6971(3) 0.057(2) Uani 1 1 d . . . . .
H102 H 1.075339 0.144071 0.708024 0.068 Uiso 1 1 calc R . . . .
C101 C 0.8650(8) 0.1644(5) 0.7176(3) 0.067(2) Uani 1 1 d . . . . .
H101 H 0.848238 0.124099 0.742238 0.080 Uiso 1 1 calc R . . . .
C25 C -0.0203(9) 0.1755(5) 0.4900(3) 0.066(2) Uani 1 1 d . . . . .
C41 C 0.4246(9) 0.3239(6) 0.7905(3) 0.073(3) Uani 1 1 d . . . . .
H41A H 0.378827 0.344203 0.821778 0.109 Uiso 1 1 calc GR . . . .
H41B H 0.520323 0.308096 0.799549 0.109 Uiso 1 1 calc GR . . . .
H41C H 0.372417 0.278752 0.777164 0.109 Uiso 1 1 calc GR . . . .
C43 C 0.5204(11) 0.4548(6) 0.7760(4) 0.094(3) Uani 1 1 d . . . . .
H43A H 0.531923 0.498431 0.751663 0.141 Uiso 1 1 calc GR . . . .
H43B H 0.612406 0.433730 0.785665 0.141 Uiso 1 1 calc GR . . . .
H43C H 0.473201 0.473031 0.807500 0.141 Uiso 1 1 calc GR . . . .
C28 C -0.1276(9) 0.1375(7) 0.5253(4) 0.098(4) Uani 1 1 d . . . . .
H28A H -0.172508 0.177601 0.546625 0.146 Uiso 1 1 calc GR . . . .
H28B H -0.080815 0.099627 0.548311 0.146 Uiso 1 1 calc GR . . . .
H28C H -0.198382 0.110905 0.503771 0.146 Uiso 1 1 calc GR . . . .
C27 C 0.0239(11) 0.1109(7) 0.4482(3) 0.104(4) Uani 1 1 d . . . . .
H27A H -0.058055 0.095780 0.427079 0.156 Uiso 1 1 calc GR . . . .
H27B H 0.061071 0.065115 0.466566 0.156 Uiso 1 1 calc GR . . . .
H27C H 0.095703 0.132258 0.425232 0.156 Uiso 1 1 calc GR . . . .
C61A C 0.2997(13) 0.5677(6) 0.5099(4) 0.036(3) Uani 0.534(12) 1 d . . P A 1
H61A H 0.252264 0.548071 0.478261 0.054 Uiso 0.534(12) 1 calc GR . P A 1
H61B H 0.379508 0.599917 0.499910 0.054 Uiso 0.534(12) 1 calc GR . P A 1
H61C H 0.234252 0.599055 0.530209 0.054 Uiso 0.534(12) 1 calc GR . P A 1
C61B C 0.1780(13) 0.4543(8) 0.4900(5) 0.035(4) Uani 0.466(12) 1 d . . P A 2
H61D H 0.084578 0.444516 0.503834 0.053 Uiso 0.466(12) 1 calc GR . P A 2
H61E H 0.193000 0.421316 0.459301 0.053 Uiso 0.466(12) 1 calc GR . P A 2
H61F H 0.185938 0.509235 0.480001 0.053 Uiso 0.466(12) 1 calc GR . P A 2
C42 C 0.2883(10) 0.4172(7) 0.7356(4) 0.106(3) Uani 1 1 d . U . . .
H42A H 0.295789 0.461711 0.711743 0.158 Uiso 1 1 calc GR . . . .
H42B H 0.242563 0.433715 0.767820 0.158 Uiso 1 1 calc GR . . . .
H42C H 0.233004 0.375954 0.718696 0.158 Uiso 1 1 calc GR . . . .
C26 C -0.0713(13) 0.2415(7) 0.4563(5) 0.133(4) Uani 1 1 d . U . . .
H26A H -0.120479 0.279507 0.477930 0.200 Uiso 1 1 calc GR . . . .
H26B H -0.135203 0.221344 0.429175 0.200 Uiso 1 1 calc GR . . . .
H26C H 0.008512 0.266800 0.439639 0.200 Uiso 1 1 calc GR . . . .
N1 N 0.3324(5) 0.3769(3) 0.55864(19) 0.0261(11) Uiso 0.5 1 d . . P A .
C2A C 0.3324(5) 0.3769(3) 0.55864(19) 0.0261(11) Uiso 0.5 1 d . . P A .
C2 C 0.4449(5) 0.4854(3) 0.57972(19) 0.0287(12) Uiso 0.5 1 d . . P A .
N1A N 0.4449(5) 0.4854(3) 0.57972(19) 0.0287(12) Uiso 0.5 1 d . . P A .

loop_
_atom_site_aniso_label
_atom_site_aniso_U_11
_atom_site_aniso_U_22
_atom_site_aniso_U_33
_atom_site_aniso_U_23
_atom_site_aniso_U_13
_atom_site_aniso_U_12
Ti1 0.0251(5) 0.0258(5) 0.0240(5) 0.0025(4) -0.0082(4) -0.0005(5)
O1 0.028(2) 0.024(2) 0.029(2) -0.0005(16) -0.0052(16) 0.0061(17)
O2 0.026(2) 0.033(2) 0.031(2) 0.0011(17) -0.0093(17) -0.0018(18)
N100 0.024(3) 0.025(3) 0.032(3) 0.000(2) 0.000(2) -0.001(2)
N3 0.036(3) 0.046(3) 0.024(3) 0.013(2) -0.005(2) 0.010(3)
N40 0.025(3) 0.030(3) 0.031(3) 0.004(2) -0.010(2) -0.001(2)
N2 0.032(3) 0.048(3) 0.029(3) 0.015(2) -0.005(2) 0.007(3)
C10 0.024(3) 0.025(3) 0.023(3) 0.004(2) -0.004(2) 0.002(2)
C1 0.029(3) 0.029(3) 0.023(3) 0.003(2) -0.003(2) -0.006(3)
C5 0.028(3) 0.021(3) 0.026(3) 0.002(2) -0.005(2) -0.005(2)
C9 0.025(3) 0.023(3) 0.031(3) -0.001(2) 0.001(2) 0.001(2)
C11 0.029(3) 0.031(3) 0.026(3) 0.001(2) -0.007(2) -0.010(3)
C21 0.022(3) 0.030(3) 0.041(3) -0.004(3) -0.004(3) 0.000(3)
C16 0.030(3) 0.034(3) 0.022(3) 0.001(2) -0.003(2) -0.005(3)
C7 0.032(3) 0.022(3) 0.038(3) 0.001(2) 0.003(3) 0.004(2)
C6 0.026(3) 0.028(3) 0.031(3) 0.001(2) -0.005(2) 0.005(3)
C8 0.029(3) 0.023(3) 0.042(3) -0.007(3) -0.002(3) -0.001(3)
C15 0.041(4) 0.035(3) 0.025(3) -0.002(3) -0.002(3) -0.008(3)
C29 0.046(4) 0.027(3) 0.043(4) 0.003(3) -0.003(3) 0.000(3)
C14 0.050(4) 0.039(4) 0.034(3) 0.002(3) -0.004(3) -0.018(3)
C40 0.042(4) 0.038(4) 0.049(4) -0.001(3) 0.019(3) 0.004(3)
C22 0.028(3) 0.038(4) 0.049(4) -0.005(3) 0.005(3) 0.004(3)
C104 0.035(4) 0.035(4) 0.056(4) 0.011(3) 0.003(3) 0.005(3)
C24 0.035(4) 0.041(4) 0.036(3) -0.001(3) -0.009(3) 0.010(3)
C17 0.037(4) 0.028(3) 0.045(4) -0.002(3) -0.005(3) 0.006(3)
C13 0.041(4) 0.055(4) 0.035(4) 0.009(3) -0.013(3) -0.024(3)
C12 0.037(4) 0.048(4) 0.037(4) 0.010(3) -0.016(3) -0.010(3)
C23 0.026(3) 0.039(4) 0.059(4) -0.009(3) -0.015(3) -0.001(3)
C31 0.053(4) 0.037(4) 0.048(4) 0.010(3) -0.013(3) 0.003(3)
C20 0.050(4) 0.026(3) 0.081(5) -0.013(3) -0.010(4) 0.004(3)
C18 0.042(4) 0.040(4) 0.073(5) -0.009(4) 0.006(4) 0.012(3)
C100 0.044(4) 0.057(5) 0.055(4) 0.023(4) 0.012(3) 0.014(4)
C19 0.063(5) 0.030(4) 0.062(5) 0.003(3) -0.004(4) 0.008(3)
C30 0.049(4) 0.042(4) 0.075(5) -0.004(4) 0.009(4) 0.006(3)
C32 0.064(5) 0.028(4) 0.085(6) 0.000(4) -0.012(4) -0.007(4)
C103 0.042(4) 0.057(5) 0.073(5) 0.012(4) 0.012(4) 0.012(4)
C102 0.044(4) 0.060(5) 0.066(5) 0.019(4) 0.007(4) 0.023(4)
C101 0.058(5) 0.063(5) 0.082(6) 0.038(4) 0.018(4) 0.024(4)
C25 0.062(5) 0.071(6) 0.065(5) 0.015(4) -0.036(4) -0.036(4)
C41 0.061(5) 0.119(8) 0.039(4) 0.017(5) 0.005(4) 0.023(5)
C43 0.103(8) 0.085(7) 0.095(7) -0.038(6) 0.028(6) -0.020(6)
C28 0.045(5) 0.138(9) 0.109(8) -0.029(7) -0.013(5) -0.046(6)
C27 0.103(8) 0.152(10) 0.056(6) -0.019(6) -0.016(5) -0.069(8)
C61A 0.049(8) 0.023(6) 0.035(7) 0.008(5) -0.013(5) 0.007(5)
C61B 0.032(8) 0.051(9) 0.023(7) 0.002(6) -0.012(6) 0.000(6)
C42 0.087(6) 0.159(8) 0.071(5) 0.004(5) -0.005(5) 0.063(6)
C26 0.120(7) 0.114(7) 0.163(8) 0.016(6) -0.089(6) -0.032(6)

loop_
_atom_type_symbol
_atom_type_description
_atom_type_scat_dispersion_real
_atom_type_scat_dispersion_imag
_atom_type_scat_source
C C 0.0033 0.0016 'International Tables Vol C Tables 4.2.6.8 and 6.1.1.4'
H H 0.0000 0.0000 'International Tables Vol C Tables 4.2.6.8 and 6.1.1.4'
N N 0.0061 0.0033 'International Tables Vol C Tables 4.2.6.8 and 6.1.1.4'
O O 0.0106 0.0060 'International Tables Vol C Tables 4.2.6.8 and 6.1.1.4'
Ti Ti 0.2776 0.4457 'International Tables Vol C Tables 4.2.6.8 and 6.1.1.4'

loop_
_geom_angle_atom_site_label_1
_geom_angle_atom_site_label_2
_geom_angle_atom_site_label_3
_geom_angle
O1 Ti1 N100 90.69(16)
O1 Ti1 C1 80.85(18)
O2 Ti1 O1 138.19(16)
O2 Ti1 N100 92.07(16)
O2 Ti1 C1 80.46(19)
N40 Ti1 O1 108.32(19)
N40 Ti1 O2 111.4(2)
N40 Ti1 N100 103.95(19)
N40 Ti1 C1 99.2(2)
C1 Ti1 N100 156.79(19)
C10 O1 Ti1 130.1(3)
C16 O2 Ti1 139.0(4)
C104 N100 Ti1 126.0(4)
C104 N100 C100 116.5(5)
C100 N100 Ti1 117.4(4)
N2 N3 C61A 110.8(6)
N2 N3 N1A 108.5(4)
N1A N3 C61A 140.7(7)
C40 N40 Ti1 170.0(4)
N3 N2 C61B 109.1(7)
N3 N2 N1 107.7(4)
C61B N2 N1 143.2(8)
O1 C10 C5 121.2(5)
O1 C10 C9 120.8(5)
C5 C10 C9 117.9(5)
N1 C1 Ti1 129.0(4)
N1A C1 Ti1 126.4(4)
N1A C1 N1 104.0(5)
C10 C5 N1A 118.5(5)
C6 C5 C10 121.5(5)
C6 C5 N1A 120.0(5)
C10 C9 C21 120.7(5)
C8 C9 C10 118.1(5)
C8 C9 C21 121.2(5)
C16 C11 N1 118.0(5)
C12 C11 C16 121.3(5)
C12 C11 N1 120.7(5)
C22 C21 C9 109.4(5)
C24 C21 C9 109.8(5)
C24 C21 C22 111.0(5)
C23 C21 C9 112.2(5)
C23 C21 C22 106.6(5)
C23 C21 C24 107.8(5)
O2 C16 C11 122.4(5)
O2 C16 C15 120.0(5)
C11 C16 C15 117.6(5)
C6 C7 C8 116.2(5)
C6 C7 C17 119.5(5)
C8 C7 C17 124.3(5)
C5 C6 H6 119.1
C7 C6 C5 121.8(5)
C7 C6 H6 119.1
C9 C8 C7 124.4(5)
C9 C8 H8 117.8
C7 C8 H8 117.8
C16 C15 C29 120.7(5)
C14 C15 C16 118.1(5)
C14 C15 C29 121.2(5)
C31 C29 C15 109.0(5)
C31 C29 C30 110.6(6)
C30 C29 C15 109.7(5)
C32 C29 C15 112.2(5)
C32 C29 C31 107.8(5)
C32 C29 C30 107.6(6)
C15 C14 H14 117.7
C15 C14 C13 124.5(6)
C13 C14 H14 117.7
N40 C40 C41 110.9(5)
N40 C40 C43 107.3(5)
C41 C40 C43 102.5(7)
C42 C40 N40 113.5(6)
C42 C40 C41 111.9(7)
C42 C40 C43 110.1(7)
C21 C22 H22A 109.5
C21 C22 H22B 109.5
C21 C22 H22C 109.5
H22A C22 H22B 109.5
H22A C22 H22C 109.5
H22B C22 H22C 109.5
N100 C104 H104 118.6
N100 C104 C103 122.8(6)
C103 C104 H104 118.6
C21 C24 H24A 109.5
C21 C24 H24B 109.5
C21 C24 H24C 109.5
H24A C24 H24B 109.5
H24A C24 H24C 109.5
H24B C24 H24C 109.5
C7 C17 C18 109.7(5)
C20 C17 C7 112.9(5)
C20 C17 C18 107.4(5)
C20 C17 C19 108.7(6)
C19 C17 C7 109.1(5)
C19 C17 C18 109.0(5)
C14 C13 C25 120.1(6)
C12 C13 C14 116.2(5)
C12 C13 C25 123.7(6)
C11 C12 H12 118.8
C13 C12 C11 122.4(6)
C13 C12 H12 118.8
C21 C23 H23A 109.5
C21 C23 H23B 109.5
C21 C23 H23C 109.5
H23A C23 H23B 109.5
H23A C23 H23C 109.5
H23B C23 H23C 109.5
C29 C31 H31A 109.5
C29 C31 H31B 109.5
C29 C31 H31C 109.5
H31A C31 H31B 109.5
H31A C31 H31C 109.5
H31B C31 H31C 109.5
C17 C20 H20A 109.5
C17 C20 H20B 109.5
C17 C20 H20C 109.5
H20A C20 H20B 109.5
H20A C20 H20C 109.5
H20B C20 H20C 109.5
C17 C18 H18A 109.5
C17 C18 H18B 109.5
C17 C18 H18C 109.5
H18A C18 H18B 109.5
H18A C18 H18C 109.5
H18B C18 H18C 109.5
N100 C100 H100 118.0
C101 C100 N100 123.9(7)
C101 C100 H100 118.0
C17 C19 H19A 109.5
C17 C19 H19B 109.5
C17 C19 H19C 109.5
H19A C19 H19B 109.5
H19A C19 H19C 109.5
H19B C19 H19C 109.5
C29 C30 H30A 109.5
C29 C30 H30B 109.5
C29 C30 H30C 109.5
H30A C30 H30B 109.5
H30A C30 H30C 109.5
H30B C30 H30C 109.5
C29 C32 H32A 109.5
C29 C32 H32B 109.5
C29 C32 H32C 109.5
H32A C32 H32B 109.5
H32A C32 H32C 109.5
H32B C32 H32C 109.5
C104 C103 H103 120.2
C104 C103 C102 119.5(7)
C102 C103 H103 120.2
C103 C102 H102 120.7
C103 C102 C101 118.6(7)
C101 C102 H102 120.7
C100 C101 C102 118.4(7)
C100 C101 H101 120.8
C102 C101 H101 120.8
C13 C25 C27 108.1(7)
C28 C25 C13 110.6(6)
C28 C25 C27 106.6(7)
C26 C25 C13 111.2(7)
C26 C25 C28 116.5(9)
C26 C25 C27 103.1(8)
C40 C41 H41A 109.5
C40 C41 H41B 109.5
C40 C41 H41C 109.5
H41A C41 H41B 109.5
H41A C41 H41C 109.5
H41B C41 H41C 109.5
C40 C43 H43A 109.5
C40 C43 H43B 109.5
C40 C43 H43C 109.5
H43A C43 H43B 109.5
H43A C43 H43C 109.5
H43B C43 H43C 109.5
C25 C28 H28A 109.5
C25 C28 H28B 109.5
C25 C28 H28C 109.5
H28A C28 H28B 109.5
H28A C28 H28C 109.5
H28B C28 H28C 109.5
C25 C27 H27A 109.5
C25 C27 H27B 109.5
C25 C27 H27C 109.5
H27A C27 H27B 109.5
H27A C27 H27C 109.5
H27B C27 H27C 109.5
N3 C61A H61A 109.5
N3 C61A H61B 109.5
N3 C61A H61C 109.5
H61A C61A H61B 109.5
H61A C61A H61C 109.5
H61B C61A H61C 109.5
N2 C61B H61D 109.5
N2 C61B H61E 109.5
N2 C61B H61F 109.5
H61D C61B H61E 109.5
H61D C61B H61F 109.5
H61E C61B H61F 109.5
C40 C42 H42A 109.5
C40 C42 H42B 109.5
C40 C42 H42C 109.5
H42A C42 H42B 109.5
H42A C42 H42C 109.5
H42B C42 H42C 109.5
C25 C26 H26A 109.5
C25 C26 H26B 109.5
C25 C26 H26C 109.5
H26A C26 H26B 109.5
H26A C26 H26C 109.5
H26B C26 H26C 109.5
N2 N1 C1 109.7(5)
N2 N1 C11 123.9(5)
C1 N1 C11 126.4(5)
N3 N1A C1 110.1(5)
N3 N1A C5 124.5(5)
C1 N1A C5 125.3(5)

loop_
_geom_bond_atom_site_label_1
_geom_bond_atom_site_label_2
_geom_bond_distance
Ti1 O1 1.968(4)
Ti1 O2 1.948(4)
Ti1 N100 2.227(5)
Ti1 N40 1.682(5)
Ti1 C1 2.112(5)
O1 C10 1.341(6)
O2 C16 1.330(6)
N100 C104 1.335(8)
N100 C100 1.357(8)
N3 N2 1.326(7)
N3 C61A 1.409(10)
N3 N1A 1.350(6)
N40 C40 1.457(7)
N2 C61B 1.358(12)
N2 N1 1.363(6)
C10 C5 1.408(7)
C10 C9 1.413(7)
C1 N1 1.379(7)
C1 N1A 1.373(7)
C5 C6 1.393(7)
C5 N1A 1.444(7)
C9 C21 1.541(8)
C9 C8 1.395(7)
C11 C16 1.404(8)
C11 C12 1.385(8)
C11 N1 1.435(7)
C21 C22 1.538(8)
C21 C24 1.530(8)
C21 C23 1.523(8)
C16 C15 1.432(8)
C7 C6 1.377(8)
C7 C8 1.403(8)
C7 C17 1.527(8)
C6 H6 0.9300
C8 H8 0.9300
C15 C29 1.538(8)
C15 C14 1.387(8)
C29 C31 1.528(9)
C29 C30 1.538(9)
C29 C32 1.521(9)
C14 H14 0.9300
C14 C13 1.393(9)
C40 C41 1.507(10)
C40 C43 1.579(11)
C40 C42 1.431(10)
C22 H22A 0.9600
C22 H22B 0.9600
C22 H22C 0.9600
C104 H104 0.9300
C104 C103 1.364(9)
C24 H24A 0.9600
C24 H24B 0.9600
C24 H24C 0.9600
C17 C20 1.513(9)
C17 C18 1.542(9)
C17 C19 1.524(9)
C13 C12 1.378(9)
C13 C25 1.532(9)
C12 H12 0.9300
C23 H23A 0.9600
C23 H23B 0.9600
C23 H23C 0.9600
C31 H31A 0.9600
C31 H31B 0.9600
C31 H31C 0.9600
C20 H20A 0.9600
C20 H20B 0.9600
C20 H20C 0.9600
C18 H18A 0.9600
C18 H18B 0.9600
C18 H18C 0.9600
C100 H100 0.9300
C100 C101 1.353(9)
C19 H19A 0.9600
C19 H19B 0.9600
C19 H19C 0.9600
C30 H30A 0.9600
C30 H30B 0.9600
C30 H30C 0.9600
C32 H32A 0.9600
C32 H32B 0.9600
C32 H32C 0.9600
C103 H103 0.9300
C103 C102 1.377(10)
C102 H102 0.9300
C102 C101 1.379(10)
C101 H101 0.9300
C25 C28 1.492(12)
C25 C27 1.567(13)
C25 C26 1.469(13)
C41 H41A 0.9600
C41 H41B 0.9600
C41 H41C 0.9600
C43 H43A 0.9600
C43 H43B 0.9600
C43 H43C 0.9600
C28 H28A 0.9600
C28 H28B 0.9600
C28 H28C 0.9600
C27 H27A 0.9600
C27 H27B 0.9600
C27 H27C 0.9600
C61A H61A 0.9600
C61A H61B 0.9600
C61A H61C 0.9600
C61B H61D 0.9600
C61B H61E 0.9600
C61B H61F 0.9600
C42 H42A 0.9600
C42 H42B 0.9600
C42 H42C 0.9600
C26 H26A 0.9600
C26 H26B 0.9600
C26 H26C 0.9600
